data_1561400
loop_
_publ_author_name
'Sanjeewa, Liurukara D.'
'McGuire, Michael A.'
'Smith Pellizzeri, Tiffany M.'
'McMillen, Colin D.'
'Ovidiu Garlea, V.'
'Willett, Daniel'
'Chumanov, George'
'Kolis, Joseph W.'

_publ_section_title
;
 Synthesis and characterization of new fluoride-containing manganese
 vanadates A2Mn2V2O7F2 (A=Rb, Cs) and Mn2VO4F
;
_journal_name_full 'Journal of Solid State Chemistry'
_journal_page_first 30
_journal_page_last 37
_journal_paper_doi 10.1016/j.jssc.2016.05.008
_journal_volume 241
_journal_year 2016
_chemical_formula_sum 'F2 Mn2 O7 Rb2 V2'
_chemical_formula_weight 532.70
_space_group_crystal_system orthorhombic
_space_group_IT_number 60
_space_group_name_Hall '-P 2n 2ab'
_space_group_name_H-M_alt 'P b c n'
_atom_sites_solution_hydrogens .
_atom_sites_solution_primary direct
_atom_sites_solution_secondary difmap
_audit_creation_method SHELXL-2014/7
_cell_angle_alpha 90
_cell_angle_beta 90
_cell_angle_gamma 90
_cell_formula_units_Z 4
_cell_length_a 7.4389(17)
_cell_length_b 11.574(3)
_cell_length_c 10.914(2)
_cell_measurement_reflns_used 8875
_cell_measurement_temperature 293(2)
_cell_measurement_theta_max 26.10
_cell_measurement_theta_min 3.26
_cell_volume 939.7(4)
_computing_cell_refinement 'CrystalClear (Rigaku, 2008)'
_computing_data_collection 'CrystalClear (Rigaku, 2008)'
_computing_data_reduction 'CrystalClear (Rigaku, 2008)'
_computing_molecular_graphics 'DIAMOND (Brandenburg, 1999)'
_computing_publication_material 'SHELXL-2014/7 (Sheldrick, 2014)'
_computing_structure_refinement 'SHELXL-2014/7 (Sheldrick, 2014)'
_computing_structure_solution 'SHELXS-2014 (Sheldrick, 2014)'
_diffrn_ambient_temperature 293(2)
_diffrn_measured_fraction_theta_full 1.000
_diffrn_measured_fraction_theta_max 1.000
_diffrn_measurement_device_type 'Rigaku AFC8-S, Mercury CCD'
_diffrn_measurement_method '\w scans'
_diffrn_radiation_type MoK\a
_diffrn_radiation_wavelength 0.71073
_diffrn_reflns_av_R_equivalents 0.0583
_diffrn_reflns_av_unetI/netI 0.0239
_diffrn_reflns_Laue_measured_fraction_full 1.000
_diffrn_reflns_Laue_measured_fraction_max 1.000
_diffrn_reflns_limit_h_max 8
_diffrn_reflns_limit_h_min -8
_diffrn_reflns_limit_k_max 13
_diffrn_reflns_limit_k_min -13
_diffrn_reflns_limit_l_max 12
_diffrn_reflns_limit_l_min -13
_diffrn_reflns_number 7407
_diffrn_reflns_point_group_measured_fraction_full 1.000
_diffrn_reflns_point_group_measured_fraction_max 1.000
_diffrn_reflns_theta_full 25.239
_diffrn_reflns_theta_max 25.239
_diffrn_reflns_theta_min 3.255
_diffrn_source 'fine-focus sealed tube'
_exptl_absorpt_coefficient_mu 14.887
_exptl_absorpt_correction_T_max 1.0000
_exptl_absorpt_correction_T_min 0.5177
_exptl_absorpt_correction_type multi-scan
_exptl_absorpt_process_details 'REQAB, CrystalClear'
_exptl_crystal_colour orange
_exptl_crystal_density_diffrn 3.766
_exptl_crystal_density_meas .
_exptl_crystal_density_method .
_exptl_crystal_description column
_exptl_crystal_F_000 976
_exptl_crystal_size_max 0.220
_exptl_crystal_size_mid 0.040
_exptl_crystal_size_min 0.040
_exptl_transmission_factor_max .
_exptl_transmission_factor_min .
_refine_diff_density_max 1.114
_refine_diff_density_min -1.148
_refine_diff_density_rms 0.240
_refine_ls_extinction_coef 0.0013(4)
_refine_ls_extinction_expression Fc^*^=kFc[1+0.001xFc^2^\l^3^/sin(2\q)]^-1/4^
_refine_ls_extinction_method 'SHELXL-2014/7 (Sheldrick 2014'
_refine_ls_goodness_of_fit_ref 1.127
_refine_ls_hydrogen_treatment undef
_refine_ls_matrix_type full
_refine_ls_number_parameters 72
_refine_ls_number_reflns 848
_refine_ls_number_restraints 0
_refine_ls_restrained_S_all 1.127
_refine_ls_R_factor_all 0.0405
_refine_ls_R_factor_gt 0.0379
_refine_ls_shift/su_max 0.001
_refine_ls_shift/su_mean 0.000
_refine_ls_structure_factor_coef Fsqd
_refine_ls_weighting_details 'w=1/[\s^2^(Fo^2^)+(0.0560P)^2^+2.4936P] where P=(Fo^2^+2Fc^2^)/3'
_refine_ls_weighting_scheme calc
_refine_ls_wR_factor_gt 0.0971
_refine_ls_wR_factor_ref 0.0996
_reflns_Friedel_coverage 0.000
_reflns_Friedel_fraction_full .
_reflns_Friedel_fraction_max .
_reflns_number_gt 776
_reflns_number_total 848
_reflns_threshold_expression 'I > 2\s(I)'
_cod_data_source_file mmc5.cif
_cod_data_source_block cd1267a
_cod_original_cell_volume 939.6(4)
_cod_database_code 1561400
_shelx_shelxl_version_number 2014/7
_shelx_space_group_comment
;
The symmetry employed for this shelxl refinement is uniquely defined
by the following loop, which should always be used as a source of
symmetry information in preference to the above space-group names.
They are only intended as comments.
;
_shelx_estimated_absorpt_t_min 0.138
_shelx_estimated_absorpt_t_max 0.587

loop_
_space_group_symop_operation_xyz
'x, y, z'
'-x+1/2, -y+1/2, z+1/2'
'-x, y, -z+1/2'
'x+1/2, -y+1/2, -z'
'-x, -y, -z'
'x-1/2, y-1/2, -z-1/2'
'x, -y, z-1/2'
'-x-1/2, y-1/2, z'

loop_
_atom_site_label
_atom_site_type_symbol
_atom_site_fract_x
_atom_site_fract_y
_atom_site_fract_z
_atom_site_U_iso_or_equiv
_atom_site_adp_type
_atom_site_occupancy
_atom_site_site_symmetry_order
_atom_site_calc_flag
_atom_site_refinement_flags_posn
_atom_site_refinement_flags_adp
_atom_site_refinement_flags_occupancy
_atom_site_disorder_assembly
_atom_site_disorder_group
Rb1 Rb 0.00910(7) 0.32748(5) 0.93588(5) 0.0267(3) Uani 1 1 d . . . . .
Mn1 Mn 0.0000 0.15343(9) 1.2500 0.0152(3) Uani 1 2 d S T P . .
Mn2 Mn 0.0000 0.0000 1.0000 0.0160(3) Uani 1 2 d S . P . .
V1 V 0.21916(12) 0.41518(7) 1.25285(6) 0.0141(3) Uani 1 1 d . . . . .
F1 F -0.1136(4) 0.1490(2) 1.0758(2) 0.0229(7) Uani 1 1 d . . . . .
O1 O 0.3465(5) 0.5056(3) 1.1671(3) 0.0205(7) Uani 1 1 d . . . . .
O2 O 0.2936(5) 0.4073(3) 1.3977(3) 0.0313(9) Uani 1 1 d . . . . .
O3 O 0.2012(5) 0.2821(3) 1.1928(3) 0.0258(8) Uani 1 1 d . . . . .
O4 O 0.0000 0.4825(5) 1.2500 0.0345(16) Uani 1 2 d S T P . .

loop_
_atom_site_aniso_label
_atom_site_aniso_U_11
_atom_site_aniso_U_22
_atom_site_aniso_U_33
_atom_site_aniso_U_23
_atom_site_aniso_U_13
_atom_site_aniso_U_12
Rb1 0.0286(4) 0.0247(4) 0.0269(4) 0.0043(2) 0.00001(18) -0.00305(18)
Mn1 0.0188(6) 0.0120(5) 0.0148(6) 0.000 -0.0014(3) 0.000
Mn2 0.0192(6) 0.0144(6) 0.0143(6) -0.0005(4) -0.0004(3) -0.0004(3)
V1 0.0162(5) 0.0116(5) 0.0146(5) -0.0005(3) 0.0017(3) -0.0022(3)
F1 0.0257(16) 0.0215(14) 0.0214(14) -0.0018(11) -0.0038(11) 0.0050(12)
O1 0.0219(17) 0.0194(16) 0.0202(16) 0.0020(13) 0.0003(14) -0.0056(13)
O2 0.039(2) 0.032(2) 0.0230(19) 0.0050(15) -0.0055(16) -0.0159(17)
O3 0.030(2) 0.0189(17) 0.0290(19) -0.0052(15) 0.0068(15) -0.0052(14)
O4 0.018(3) 0.017(3) 0.069(5) 0.000 0.008(2) 0.000

loop_
_atom_type_symbol
_atom_type_description
_atom_type_scat_dispersion_real
_atom_type_scat_dispersion_imag
_atom_type_scat_source
O O 0.0106 0.0060 'International Tables Vol C Tables 4.2.6.8 and 6.1.1.4'
F F 0.0171 0.0103 'International Tables Vol C Tables 4.2.6.8 and 6.1.1.4'
V V 0.3005 0.5294 'International Tables Vol C Tables 4.2.6.8 and 6.1.1.4'
Mn Mn 0.3368 0.7283 'International Tables Vol C Tables 4.2.6.8 and 6.1.1.4'
Rb Rb -0.9393 2.9676 'International Tables Vol C Tables 4.2.6.8 and 6.1.1.4'

loop_
_geom_angle_atom_site_label_1
_geom_angle_atom_site_label_2
_geom_angle_atom_site_label_3
_geom_angle
_geom_angle_site_symmetry_1
_geom_angle_site_symmetry_3
F1 Rb1 F1 115.55(8) . 4_557
F1 Rb1 O3 71.54(9) . 4_457
F1 Rb1 O3 141.85(9) 4_557 4_457
F1 Rb1 O4 158.27(7) . 5_567
F1 Rb1 O4 85.47(6) 4_557 5_567
O3 Rb1 O4 88.61(9) 4_457 5_567
F1 Rb1 O2 69.35(9) . 3_557
F1 Rb1 O2 137.29(10) 4_557 3_557
O3 Rb1 O2 80.86(10) 4_457 3_557
O4 Rb1 O2 99.50(9) 5_567 3_557
F1 Rb1 O2 64.66(9) . 2_554
F1 Rb1 O2 67.03(9) 4_557 2_554
O3 Rb1 O2 85.85(9) 4_457 2_554
O4 Rb1 O2 124.10(9) 5_567 2_554
O2 Rb1 O2 133.99(7) 3_557 2_554
F1 Rb1 O3 62.15(8) . .
F1 Rb1 O3 67.06(8) 4_557 .
O3 Rb1 O3 133.67(7) 4_457 .
O4 Rb1 O3 136.62(9) 5_567 .
O2 Rb1 O3 81.75(9) 3_557 .
O2 Rb1 O3 76.29(9) 2_554 .
F1 Rb1 O1 110.40(8) . 5_567
F1 Rb1 O1 133.72(8) 4_557 5_567
O3 Rb1 O1 59.72(8) 4_457 5_567
O4 Rb1 O1 49.68(5) 5_567 5_567
O2 Rb1 O1 57.18(8) 3_557 5_567
O2 Rb1 O1 143.39(9) 2_554 5_567
O3 Rb1 O1 135.99(8) . 5_567
F1 Rb1 Mn2 31.51(6) . .
F1 Rb1 Mn2 96.92(6) 4_557 .
O3 Rb1 Mn2 69.68(7) 4_457 .
O4 Rb1 Mn2 147.69(8) 5_567 .
O2 Rb1 Mn2 100.23(8) 3_557 .
O2 Rb1 Mn2 34.44(7) 2_554 .
O3 Rb1 Mn2 71.72(6) . .
O1 Rb1 Mn2 126.44(5) 5_567 .
F1 Rb1 V1 175.33(6) . 7_565
F1 Rb1 V1 60.42(6) 4_557 7_565
O3 Rb1 V1 113.05(7) 4_457 7_565
O4 Rb1 V1 26.29(3) 5_567 7_565
O2 Rb1 V1 111.71(8) 3_557 7_565
O2 Rb1 V1 114.04(7) 2_554 7_565
O3 Rb1 V1 113.28(6) . 7_565
O1 Rb1 V1 73.43(6) 5_567 7_565
Mn2 Rb1 V1 148.03(2) . 7_565
F1 Rb1 V1 80.54(6) . .
F1 Rb1 V1 67.63(6) 4_557 .
O3 Rb1 V1 146.41(8) 4_457 .
O4 Rb1 V1 114.58(8) 5_567 .
O2 Rb1 V1 71.91(7) 3_557 .
O2 Rb1 V1 98.96(7) 2_554 .
O3 Rb1 V1 24.60(6) . .
O1 Rb1 V1 116.44(6) 5_567 .
Mn2 Rb1 V1 95.805(18) . .
V1 Rb1 V1 95.40(2) 7_565 .
F1 Rb1 V1 64.34(6) . 3_557
F1 Rb1 V1 116.34(6) 4_557 3_557
O3 Rb1 V1 100.70(7) 4_457 3_557
O4 Rb1 V1 112.72(7) 5_567 3_557
O2 Rb1 V1 23.69(7) 3_557 3_557
O2 Rb1 V1 122.97(7) 2_554 3_557
O3 Rb1 V1 58.44(6) . 3_557
O1 Rb1 V1 78.83(6) 5_567 3_557
Mn2 Rb1 V1 95.128(18) . 3_557
V1 Rb1 V1 114.66(2) 7_565 3_557
V1 Rb1 V1 49.02(3) . 3_557
F1 Mn1 F1 177.17(16) . 3_557
F1 Mn1 O3 89.98(12) . 3_557
F1 Mn1 O3 91.93(12) 3_557 3_557
F1 Mn1 O3 91.93(13) . .
F1 Mn1 O3 89.98(12) 3_557 .
O3 Mn1 O3 94.91(19) 3_557 .
F1 Mn1 O1 98.22(12) . 6_558
F1 Mn1 O1 79.60(11) 3_557 6_558
O3 Mn1 O1 93.15(12) 3_557 6_558
O3 Mn1 O1 167.03(13) . 6_558
F1 Mn1 O1 79.60(11) . 8_655
F1 Mn1 O1 98.22(11) 3_557 8_655
O3 Mn1 O1 167.03(13) 3_557 8_655
O3 Mn1 O1 93.15(12) . 8_655
O1 Mn1 O1 80.85(17) 6_558 8_655
F1 Mn1 Rb1 39.82(8) . .
F1 Mn1 Rb1 142.48(8) 3_557 .
O3 Mn1 Rb1 85.04(10) 3_557 .
O3 Mn1 Rb1 53.23(10) . .
O1 Mn1 Rb1 137.86(8) 6_558 .
O1 Mn1 Rb1 91.70(8) 8_655 .
F1 Mn1 Rb1 142.48(8) . 3_557
F1 Mn1 Rb1 39.81(8) 3_557 3_557
O3 Mn1 Rb1 53.23(10) 3_557 3_557
O3 Mn1 Rb1 85.04(9) . 3_557
O1 Mn1 Rb1 91.70(8) 6_558 3_557
O1 Mn1 Rb1 137.86(8) 8_655 3_557
Rb1 Mn1 Rb1 119.13(3) . 3_557
F1 Mn1 Rb1 143.01(8) . 2
F1 Mn1 Rb1 37.24(8) 3_557 2
O3 Mn1 Rb1 114.86(10) 3_557 2
O3 Mn1 Rb1 60.55(10) . 2
O1 Mn1 Rb1 106.76(9) 6_558 2
O1 Mn1 Rb1 78.00(9) 8_655 2
Rb1 Mn1 Rb1 112.113(16) . 2
Rb1 Mn1 Rb1 64.536(12) 3_557 2
F1 Mn1 Rb1 37.24(8) . 4_457
F1 Mn1 Rb1 143.01(8) 3_557 4_457
O3 Mn1 Rb1 60.54(10) 3_557 4_457
O3 Mn1 Rb1 114.85(10) . 4_457
O1 Mn1 Rb1 78.00(9) 6_558 4_457
O1 Mn1 Rb1 106.76(9) 8_655 4_457
Rb1 Mn1 Rb1 64.537(12) . 4_457
Rb1 Mn1 Rb1 112.113(16) 3_557 4_457
Rb1 Mn1 Rb1 173.95(3) 2 4_457
F1 Mn1 Rb1 85.87(8) . 4_557
F1 Mn1 Rb1 94.28(8) 3_557 4_557
O3 Mn1 Rb1 134.23(10) 3_557 4_557
O3 Mn1 Rb1 39.91(9) . 4_557
O1 Mn1 Rb1 132.56(9) 6_558 4_557
O1 Mn1 Rb1 53.26(9) 8_655 4_557
Rb1 Mn1 Rb1 63.416(12) . 4_557
Rb1 Mn1 Rb1 113.297(16) 3_557 4_557
Rb1 Mn1 Rb1 57.14(2) 2 4_557
Rb1 Mn1 Rb1 122.49(2) 4_457 4_557
F1 Mn1 Rb1 94.28(8) . 2_455
F1 Mn1 Rb1 85.86(8) 3_557 2_455
O3 Mn1 Rb1 39.91(9) 3_557 2_455
O3 Mn1 Rb1 134.23(10) . 2_455
O1 Mn1 Rb1 53.26(9) 6_558 2_455
O1 Mn1 Rb1 132.56(9) 8_655 2_455
Rb1 Mn1 Rb1 113.297(16) . 2_455
Rb1 Mn1 Rb1 63.416(12) 3_557 2_455
Rb1 Mn1 Rb1 122.49(2) 2 2_455
Rb1 Mn1 Rb1 57.14(2) 4_457 2_455
Rb1 Mn1 Rb1 174.11(3) 4_557 2_455
F1 Mn2 F1 180.0 5_557 .
F1 Mn2 O1 98.38(11) 5_557 8_655
F1 Mn2 O1 81.62(11) . 8_655
F1 Mn2 O1 81.62(11) 5_557 4_457
F1 Mn2 O1 98.38(11) . 4_457
O1 Mn2 O1 180.0 8_655 4_457
F1 Mn2 O2 94.68(13) 5_557 6_558
F1 Mn2 O2 85.32(13) . 6_558
O1 Mn2 O2 87.40(13) 8_655 6_558
O1 Mn2 O2 92.60(13) 4_457 6_558
F1 Mn2 O2 85.32(13) 5_557 2_554
F1 Mn2 O2 94.68(13) . 2_554
O1 Mn2 O2 92.60(13) 8_655 2_554
O1 Mn2 O2 87.40(13) 4_457 2_554
O2 Mn2 O2 180.0 6_558 2_554
F1 Mn2 Rb1 137.05(8) 5_557 .
F1 Mn2 Rb1 42.95(8) . .
O1 Mn2 Rb1 96.59(8) 8_655 .
O1 Mn2 Rb1 83.41(8) 4_457 .
O2 Mn2 Rb1 126.08(11) 6_558 .
O2 Mn2 Rb1 53.92(11) 2_554 .
F1 Mn2 Rb1 42.95(8) 5_557 5_557
F1 Mn2 Rb1 137.05(8) . 5_557
O1 Mn2 Rb1 83.41(8) 8_655 5_557
O1 Mn2 Rb1 96.59(8) 4_457 5_557
O2 Mn2 Rb1 53.92(11) 6_558 5_557
O2 Mn2 Rb1 126.08(11) 2_554 5_557
Rb1 Mn2 Rb1 180.0 . 5_557
F1 Mn2 Rb1 36.35(8) 5_557 8_655
F1 Mn2 Rb1 143.65(8) . 8_655
O1 Mn2 Rb1 72.29(9) 8_655 8_655
O1 Mn2 Rb1 107.71(9) 4_457 8_655
O2 Mn2 Rb1 117.49(11) 6_558 8_655
O2 Mn2 Rb1 62.51(11) 2_554 8_655
Rb1 Mn2 Rb1 114.825(12) . 8_655
Rb1 Mn2 Rb1 65.175(12) 5_557 8_655
F1 Mn2 Rb1 143.65(8) 5_557 4_457
F1 Mn2 Rb1 36.35(8) . 4_457
O1 Mn2 Rb1 107.71(9) 8_655 4_457
O1 Mn2 Rb1 72.29(9) 4_457 4_457
O2 Mn2 Rb1 62.51(11) 6_558 4_457
O2 Mn2 Rb1 117.49(11) 2_554 4_457
Rb1 Mn2 Rb1 65.175(12) . 4_457
Rb1 Mn2 Rb1 114.825(12) 5_557 4_457
Rb1 Mn2 Rb1 180.0 8_655 4_457
F1 Mn2 Rb1 95.20(8) 5_557 4_557
F1 Mn2 Rb1 84.80(8) . 4_557
O1 Mn2 Rb1 52.14(9) 8_655 4_557
O1 Mn2 Rb1 127.86(9) 4_457 4_557
O2 Mn2 Rb1 139.33(10) 6_558 4_557
O2 Mn2 Rb1 40.67(10) 2_554 4_557
Rb1 Mn2 Rb1 63.986(12) . 4_557
Rb1 Mn2 Rb1 116.013(12) 5_557 4_557
Rb1 Mn2 Rb1 59.28(2) 8_655 4_557
Rb1 Mn2 Rb1 120.72(2) 4_457 4_557
F1 Mn2 Rb1 84.80(8) 5_557 8
F1 Mn2 Rb1 95.20(8) . 8
O1 Mn2 Rb1 127.86(9) 8_655 8
O1 Mn2 Rb1 52.14(9) 4_457 8
O2 Mn2 Rb1 40.67(10) 6_558 8
O2 Mn2 Rb1 139.33(10) 2_554 8
Rb1 Mn2 Rb1 116.014(12) . 8
Rb1 Mn2 Rb1 63.987(12) 5_557 8
Rb1 Mn2 Rb1 120.72(2) 8_655 8
Rb1 Mn2 Rb1 59.28(2) 4_457 8
Rb1 Mn2 Rb1 180.0 4_557 8
O2 V1 O3 110.13(18) . .
O2 V1 O1 111.71(17) . .
O3 V1 O1 113.29(16) . .
O2 V1 O4 109.71(15) . .
O3 V1 O4 108.5(2) . .
O1 V1 O4 103.22(19) . .
O2 V1 Rb1 72.05(14) . 7_566
O3 V1 Rb1 149.99(12) . 7_566
O1 V1 Rb1 92.02(11) . 7_566
O4 V1 Rb1 47.18(12) . 7_566
O2 V1 Rb1 161.25(13) . .
O3 V1 Rb1 52.26(13) . .
O1 V1 Rb1 83.99(11) . .
O4 V1 Rb1 74.78(8) . .
Rb1 V1 Rb1 119.17(3) 7_566 .
O2 V1 Rb1 46.70(13) . 3_557
O3 V1 Rb1 93.79(12) . 3_557
O1 V1 Rb1 151.49(11) . 3_557
O4 V1 Rb1 74.72(8) . 3_557
Rb1 V1 Rb1 65.34(2) 7_566 3_557
Rb1 V1 Rb1 121.49(3) . 3_557
O2 V1 Rb1 47.45(14) . 2
O3 V1 Rb1 65.83(13) . 2
O1 V1 Rb1 115.33(12) . 2
O4 V1 Rb1 140.17(11) . 2
Rb1 V1 Rb1 118.81(3) 7_566 2
Rb1 V1 Rb1 117.37(2) . 2
Rb1 V1 Rb1 66.734(17) 3_557 2
O2 V1 Rb1 131.75(14) . 5_567
O3 V1 Rb1 116.64(13) . 5_567
O1 V1 Rb1 59.51(12) . 5_567
O4 V1 Rb1 44.53(12) . 5_567
Rb1 V1 Rb1 61.73(2) 7_566 5_567
Rb1 V1 Rb1 64.54(2) . 5_567
Rb1 V1 Rb1 117.00(3) 3_557 5_567
Rb1 V1 Rb1 174.69(3) 2 5_567
O2 V1 Rb1 105.24(15) . 4_557
O3 V1 Rb1 38.44(12) . 4_557
O1 V1 Rb1 81.45(11) . 4_557
O4 V1 Rb1 139.62(11) . 4_557
Rb1 V1 Rb1 171.51(3) 7_566 4_557
Rb1 V1 Rb1 65.771(17) . 4_557
Rb1 V1 Rb1 119.01(2) 3_557 4_557
Rb1 V1 Rb1 60.21(2) 2 4_557
Rb1 V1 Rb1 118.37(3) 5_567 4_557
Mn1 F1 Mn2 102.58(12) . .
Mn1 F1 Rb1 110.92(12) . .
Mn2 F1 Rb1 105.54(11) . .
Mn1 F1 Rb1 116.27(12) . 4_457
Mn2 F1 Rb1 117.61(12) . 4_457
Rb1 F1 Rb1 103.56(9) . 4_457
V1 O1 Mn2 138.27(18) . 4_557
V1 O1 Mn1 122.13(17) . 6_668
Mn2 O1 Mn1 95.44(12) 4_557 6_668
V1 O1 Rb1 95.55(14) . 5_567
Mn2 O1 Rb1 98.47(11) 4_557 5_567
Mn1 O1 Rb1 95.41(10) 6_668 5_567
V1 O2 Mn2 133.5(2) . 2
V1 O2 Rb1 109.61(17) . 3_557
Mn2 O2 Rb1 111.42(14) 2 3_557
V1 O2 Rb1 109.20(18) . 2
Mn2 O2 Rb1 91.64(13) 2 2
Rb1 O2 Rb1 90.22(9) 3_557 2
V1 O3 Mn1 124.30(18) . .
V1 O3 Rb1 120.98(16) . 4_557
Mn1 O3 Rb1 111.70(13) . 4_557
V1 O3 Rb1 103.14(16) . .
Mn1 O3 Rb1 93.21(11) . .
Rb1 O3 Rb1 90.01(9) 4_557 .
V1 O4 V1 128.9(3) 3_557 .
V1 O4 Rb1 110.42(10) 3_557 7_566
V1 O4 Rb1 106.54(10) . 7_566
V1 O4 Rb1 106.54(10) 3_557 5_567
V1 O4 Rb1 110.41(10) . 5_567
Rb1 O4 Rb1 85.41(16) 7_566 5_567

loop_
_geom_bond_atom_site_label_1
_geom_bond_atom_site_label_2
_geom_bond_distance
_geom_bond_site_symmetry_2
Rb1 F1 2.726(3) .
Rb1 F1 2.823(3) 4_557
Rb1 O3 2.971(3) 4_457
Rb1 O4 2.993(4) 5_567
Rb1 O2 3.037(4) 3_557
Rb1 O2 3.117(4) 2_554
Rb1 O3 3.191(4) .
Rb1 O1 3.463(3) 5_567
Rb1 Mn2 3.8548(11) .
Rb1 V1 3.9118(11) 7_565
Rb1 V1 3.9293(11) .
Rb1 V1 3.9312(11) 3_557
Mn1 F1 2.081(3) .
Mn1 F1 2.081(3) 3_557
Mn1 O3 2.202(3) 3_557
Mn1 O3 2.202(3) .
Mn1 O1 2.247(3) 6_558
Mn1 O1 2.247(3) 8_655
Mn1 Rb1 3.9770(10) 3_557
Mn1 Rb1 4.1832(9) 2
Mn1 Rb1 4.1832(9) 4_457
Mn1 Rb1 4.3019(9) 4_557
Mn1 Rb1 4.3019(9) 2_455
Mn2 F1 2.091(3) 5_557
Mn2 F1 2.091(3) .
Mn2 O1 2.152(3) 8_655
Mn2 O1 2.152(3) 4_457
Mn2 O2 2.181(3) 6_558
Mn2 O2 2.181(4) 2_554
Mn2 Rb1 3.8548(11) 5_557
Mn2 Rb1 4.2204(9) 8_655
Mn2 Rb1 4.2204(9) 4_457
Mn2 Rb1 4.3381(10) 4_557
Mn2 Rb1 4.3381(10) 8
V1 O2 1.677(4) .
V1 O3 1.680(3) .
V1 O1 1.694(3) .
V1 O4 1.807(3) .
V1 Rb1 3.9118(11) 7_566
V1 Rb1 3.9313(11) 3_557
V1 Rb1 3.9955(11) 2
V1 Rb1 3.9995(11) 5_567
V1 Rb1 4.0966(11) 4_557
F1 Rb1 2.823(3) 4_457
O1 Mn2 2.152(3) 4_557
O1 Mn1 2.247(3) 6_668
O1 Rb1 3.463(3) 5_567
O2 Mn2 2.181(3) 2
O2 Rb1 3.037(4) 3_557
O2 Rb1 3.117(4) 2
O3 Rb1 2.971(3) 4_557
O4 V1 1.807(3) 3_557
O4 Rb1 2.993(4) 7_566
O4 Rb1 2.993(4) 5_567
